data_7129382
loop_
_publ_author_name
'Le, Thanh V.'
'Daugulis, Olafs'

_publ_section_title
;
 &#x000D; In situ ortho-lithiation/functionalization of
 pentafluorosulfanyl arenes
;
_journal_name_full 'Chemical Communications'
_journal_paper_doi 10.1039/D1CC06140B
_journal_year 2022
_chemical_formula_moiety 'C15 H16 F5 N O S Si'
_chemical_formula_sum 'C15 H16 F5 N O S Si'
_chemical_formula_weight 381.44
_space_group_crystal_system monoclinic
_space_group_IT_number 14
_space_group_name_Hall '-P 2ybc'
_space_group_name_H-M_alt 'P 1 21/c 1'
_atom_sites_solution_hydrogens mixed
_audit_creation_date 2021-06-08
_audit_creation_method
;
Olex2 1.3
(compiled 2020.11.12 svn.r5f609507 for OlexSys, GUI svn.r6272)
;
_audit_update_record
;
2021-08-20 deposited with the CCDC.	2021-12-06 downloaded from the CCDC.
;
_cell_angle_alpha 90
_cell_angle_beta 99.1670(10)
_cell_angle_gamma 90
_cell_formula_units_Z 4
_cell_length_a 11.9576(3)
_cell_length_b 15.6343(3)
_cell_length_c 9.2554(2)
_cell_measurement_reflns_used 9921
_cell_measurement_temperature 123(2)
_cell_measurement_theta_max 65.94
_cell_measurement_theta_min 3.74
_cell_volume 1708.19(7)
_computing_cell_refinement 'Bruker SAINT'
_computing_data_collection 'Bruker APEX3'
_computing_data_reduction 'Bruker SAINT'
_computing_molecular_graphics 'Olex2 1.3 (Dolomanov et al., 2009)'
_computing_publication_material 'Olex2 1.3 (Dolomanov et al., 2009)'
_computing_structure_refinement 'SHELXL-2018/3 (Sheldrick, 2018)'
_computing_structure_solution 'SHELXT 2014/5 (Sheldrick, 2014)'
_diffrn_ambient_temperature 123(2)
_diffrn_measured_fraction_theta_full 0.993
_diffrn_measured_fraction_theta_max 0.993
_diffrn_measurement_device_type 'Bruker APEX-II CCD'
_diffrn_measurement_method 'narrow frame \w scans'
_diffrn_radiation_type CuK\a
_diffrn_radiation_wavelength 1.54178
_diffrn_reflns_av_R_equivalents 0.0257
_diffrn_reflns_av_unetI/netI 0.0208
_diffrn_reflns_Laue_measured_fraction_full 0.993
_diffrn_reflns_Laue_measured_fraction_max 0.993
_diffrn_reflns_limit_h_max 14
_diffrn_reflns_limit_h_min -14
_diffrn_reflns_limit_k_max 18
_diffrn_reflns_limit_k_min -17
_diffrn_reflns_limit_l_max 10
_diffrn_reflns_limit_l_min -10
_diffrn_reflns_number 12808
_diffrn_reflns_point_group_measured_fraction_full 0.993
_diffrn_reflns_point_group_measured_fraction_max 0.993
_diffrn_reflns_theta_full 65.934
_diffrn_reflns_theta_max 65.934
_diffrn_reflns_theta_min 3.744
_exptl_absorpt_coefficient_mu 2.872
_exptl_absorpt_correction_T_max 0.7527
_exptl_absorpt_correction_T_min 0.4203
_exptl_absorpt_correction_type empirical
_exptl_absorpt_process_details SADABS
_exptl_crystal_colour colourless
_exptl_crystal_colour_primary colourless
_exptl_crystal_density_diffrn 1.483
_exptl_crystal_description PRISM
_exptl_crystal_F_000 784
_exptl_crystal_size_max 0.52
_exptl_crystal_size_mid 0.21
_exptl_crystal_size_min 0.19
_refine_diff_density_max 0.250
_refine_diff_density_min -0.374
_refine_diff_density_rms 0.053
_refine_ls_extinction_method none
_refine_ls_goodness_of_fit_ref 1.042
_refine_ls_hydrogen_treatment mixed
_refine_ls_matrix_type full
_refine_ls_number_parameters 222
_refine_ls_number_reflns 2952
_refine_ls_number_restraints 0
_refine_ls_restrained_S_all 1.042
_refine_ls_R_factor_all 0.0306
_refine_ls_R_factor_gt 0.0304
_refine_ls_shift/su_max 0.001
_refine_ls_shift/su_mean 0.000
_refine_ls_structure_factor_coef Fsqd
_refine_ls_weighting_details 'w=1/[\s^2^(Fo^2^)+(0.0424P)^2^+0.8621P] where P=(Fo^2^+2Fc^2^)/3'
_refine_ls_weighting_scheme calc
_refine_ls_wR_factor_gt 0.0788
_refine_ls_wR_factor_ref 0.0789
_reflns_Friedel_coverage 0.000
_reflns_number_gt 2929
_reflns_number_total 2952
_reflns_threshold_expression 'I > 2\s(I)'
_cod_data_source_file d1cc06140b2.cif
_cod_data_source_block TL33_XW317
_cod_database_code 7129382
_shelx_shelxl_version_number 2018/3
_shelx_space_group_comment
;
The symmetry employed for this shelxl refinement is uniquely defined
by the following loop, which should always be used as a source of
symmetry information in preference to the above space-group names.
They are only intended as comments.
;
_shelx_estimated_absorpt_t_max 0.611
_shelx_estimated_absorpt_t_min 0.317
_olex2_refinement_description
;
1.a Aromatic/amide H refined with riding coordinates:
 N1(H1A), C3(H2), C7(H6), C8(H5), C9(H1), C10(H3), C11(H4), C12(H7), C13(H8)
1.b Idealised Me refined as rotating group:
 C14(H11,H10,H9), C15(H14,H13,H12)
;
_olex2_submission_special_instructions 'No special instructions were received'

loop_
_space_group_symop_operation_xyz
'x, y, z'
'-x, y+1/2, -z+1/2'
'-x, -y, -z'
'x, -y-1/2, z-1/2'

loop_
_atom_site_label
_atom_site_type_symbol
_atom_site_fract_x
_atom_site_fract_y
_atom_site_fract_z
_atom_site_U_iso_or_equiv
_atom_site_adp_type
_atom_site_occupancy
_atom_site_site_symmetry_order
_atom_site_calc_flag
_atom_site_refinement_flags_posn
_atom_site_refinement_flags_adp
_atom_site_refinement_flags_occupancy
_atom_site_disorder_assembly
_atom_site_disorder_group
S1 S 0.81199(3) 0.49832(2) 0.59621(4) 0.02575(12) Uani 1 1 d . . . . .
Si1 Si 0.71355(3) 0.62665(3) 0.27075(4) 0.02522(13) Uani 1 1 d . . . . .
H15 H 0.7997(15) 0.5726(12) 0.2564(19) 0.030 Uiso 1 1 d . U . . .
F1 F 0.84360(7) 0.53488(7) 0.75782(10) 0.0357(2) Uani 1 1 d . . . . .
F2 F 0.92788(8) 0.44802(7) 0.62282(12) 0.0424(3) Uani 1 1 d . . . . .
F3 F 0.75606(8) 0.41709(6) 0.65916(10) 0.0327(2) Uani 1 1 d . . . . .
F4 F 0.87829(7) 0.57532(6) 0.53652(11) 0.0349(2) Uani 1 1 d . . . . .
F5 F 0.78916(8) 0.45671(6) 0.43711(10) 0.0329(2) Uani 1 1 d . . . . .
O1 O 0.37494(9) 0.78275(7) 0.35154(11) 0.0263(2) Uani 1 1 d . . . . .
N1 N 0.38602(10) 0.70298(8) 0.55833(12) 0.0208(3) Uani 1 1 d . . . . .
H1A H 0.353770 0.695448 0.636462 0.025 Uiso 1 1 calc R U . . .
C1 C 0.67948(11) 0.55686(9) 0.56619(16) 0.0205(3) Uani 1 1 d . . . . .
C2 C 0.64729(12) 0.60784(9) 0.44243(15) 0.0207(3) Uani 1 1 d . . . . .
C3 C 0.54804(12) 0.65638(9) 0.43937(15) 0.0212(3) Uani 1 1 d . . . . .
H2 H 0.523696 0.692052 0.357283 0.025 Uiso 1 1 calc R U . . .
C4 C 0.48391(11) 0.65393(9) 0.55310(15) 0.0195(3) Uani 1 1 d . . . . .
C5 C 0.33460(11) 0.76018(9) 0.45969(15) 0.0199(3) Uani 1 1 d . . . . .
C6 C 0.22425(12) 0.79555(9) 0.48976(15) 0.0212(3) Uani 1 1 d . . . . .
C7 C 0.18634(13) 0.87182(10) 0.42080(17) 0.0263(3) Uani 1 1 d . . . . .
H6 H 0.232145 0.901020 0.361741 0.032 Uiso 1 1 calc R U . . .
C8 C 0.08185(14) 0.90514(11) 0.43830(19) 0.0329(4) Uani 1 1 d . . . . .
H5 H 0.055929 0.956971 0.390800 0.039 Uiso 1 1 calc R U . . .
C9 C 0.01540(13) 0.86293(11) 0.5249(2) 0.0347(4) Uani 1 1 d . . . . .
H1 H -0.056216 0.885835 0.536488 0.042 Uiso 1 1 calc R U . . .
C10 C 0.15689(13) 0.75360(10) 0.57685(17) 0.0265(3) Uani 1 1 d . . . . .
H3 H 0.182248 0.701631 0.624280 0.032 Uiso 1 1 calc R U . . .
C11 C 0.05261(13) 0.78760(11) 0.5946(2) 0.0336(4) Uani 1 1 d . . . . .
H4 H 0.006905 0.759091 0.654568 0.040 Uiso 1 1 calc R U . . .
C12 C 0.51697(12) 0.59882(9) 0.67081(15) 0.0222(3) Uani 1 1 d . . . . .
H7 H 0.472133 0.594303 0.746476 0.027 Uiso 1 1 calc R U . . .
C13 C 0.61431(12) 0.55099(9) 0.67764(16) 0.0230(3) Uani 1 1 d . . . . .
H8 H 0.636993 0.513988 0.758412 0.028 Uiso 1 1 calc R U . . .
C14 C 0.60076(16) 0.60791(13) 0.10972(18) 0.0396(4) Uani 1 1 d . . . . .
H11 H 0.535806 0.645032 0.116767 0.059 Uiso 1 1 calc R U . . .
H10 H 0.576716 0.547952 0.108386 0.059 Uiso 1 1 calc R U . . .
H9 H 0.630540 0.620911 0.019487 0.059 Uiso 1 1 calc R U . . .
C15 C 0.76457(15) 0.73887(12) 0.2751(2) 0.0385(4) Uani 1 1 d . . . . .
H14 H 0.787128 0.753215 0.180730 0.058 Uiso 1 1 calc R U . . .
H13 H 0.829789 0.745315 0.353090 0.058 Uiso 1 1 calc R U . . .
H12 H 0.703736 0.777342 0.293655 0.058 Uiso 1 1 calc R U . . .

loop_
_atom_site_aniso_label
_atom_site_aniso_U_11
_atom_site_aniso_U_22
_atom_site_aniso_U_33
_atom_site_aniso_U_23
_atom_site_aniso_U_13
_atom_site_aniso_U_12
S1 0.0204(2) 0.0271(2) 0.0291(2) 0.00076(14) 0.00185(15) 0.00672(14)
Si1 0.0241(2) 0.0282(2) 0.0254(2) 0.00257(15) 0.01026(16) 0.00664(16)
F1 0.0245(4) 0.0473(6) 0.0318(5) -0.0040(4) -0.0067(4) 0.0053(4)
F2 0.0279(5) 0.0501(6) 0.0492(6) 0.0087(5) 0.0058(4) 0.0206(4)
F3 0.0357(5) 0.0255(5) 0.0366(5) 0.0063(4) 0.0048(4) 0.0081(4)
F4 0.0200(4) 0.0373(5) 0.0483(6) 0.0027(4) 0.0081(4) 0.0014(4)
F5 0.0393(5) 0.0290(5) 0.0311(5) -0.0028(4) 0.0078(4) 0.0125(4)
O1 0.0244(5) 0.0347(6) 0.0207(5) 0.0060(4) 0.0068(4) 0.0058(4)
N1 0.0183(6) 0.0275(6) 0.0175(6) 0.0020(5) 0.0056(4) 0.0046(5)
C1 0.0168(6) 0.0189(7) 0.0248(7) -0.0028(5) 0.0000(5) 0.0013(5)
C2 0.0193(7) 0.0209(7) 0.0220(7) -0.0027(5) 0.0039(5) -0.0004(5)
C3 0.0206(7) 0.0234(7) 0.0196(7) 0.0011(6) 0.0030(5) 0.0024(6)
C4 0.0158(6) 0.0218(7) 0.0203(7) -0.0023(5) 0.0017(5) 0.0003(5)
C5 0.0190(7) 0.0218(7) 0.0185(6) -0.0024(5) 0.0016(5) -0.0001(5)
C6 0.0193(7) 0.0236(7) 0.0198(7) -0.0035(5) 0.0009(5) 0.0020(5)
C7 0.0264(8) 0.0252(8) 0.0266(8) -0.0007(6) 0.0017(6) 0.0023(6)
C8 0.0289(8) 0.0270(8) 0.0403(9) -0.0029(7) -0.0024(7) 0.0083(6)
C9 0.0208(7) 0.0348(9) 0.0482(10) -0.0100(7) 0.0041(7) 0.0079(7)
C10 0.0222(7) 0.0270(8) 0.0308(8) 0.0002(6) 0.0058(6) 0.0032(6)
C11 0.0230(8) 0.0366(9) 0.0435(9) -0.0033(7) 0.0125(7) 0.0013(7)
C12 0.0209(7) 0.0261(7) 0.0203(7) 0.0013(6) 0.0053(5) 0.0001(6)
C13 0.0232(7) 0.0231(7) 0.0219(7) 0.0025(6) 0.0006(6) 0.0008(6)
C14 0.0454(10) 0.0495(10) 0.0248(8) -0.0011(7) 0.0082(7) -0.0002(8)
C15 0.0337(9) 0.0381(9) 0.0466(10) 0.0066(8) 0.0153(8) -0.0033(7)

loop_
_atom_type_symbol
_atom_type_description
_atom_type_scat_dispersion_real
_atom_type_scat_dispersion_imag
_atom_type_scat_source
C C 0.0181 0.0091 'International Tables Vol C Tables 4.2.6.8 and 6.1.1.4'
H H 0.0000 0.0000 'International Tables Vol C Tables 4.2.6.8 and 6.1.1.4'
N N 0.0311 0.0180 'International Tables Vol C Tables 4.2.6.8 and 6.1.1.4'
O O 0.0492 0.0322 'International Tables Vol C Tables 4.2.6.8 and 6.1.1.4'
F F 0.0727 0.0534 'International Tables Vol C Tables 4.2.6.8 and 6.1.1.4'
Si Si 0.2541 0.3302 'International Tables Vol C Tables 4.2.6.8 and 6.1.1.4'
S S 0.3331 0.5567 'International Tables Vol C Tables 4.2.6.8 and 6.1.1.4'

loop_
_geom_angle_atom_site_label_1
_geom_angle_atom_site_label_2
_geom_angle_atom_site_label_3
_geom_angle
_geom_angle_site_symmetry_1
_geom_angle_site_symmetry_3
_geom_angle_publ_flag
F1 S1 F5 175.30(5) . . ?
F1 S1 C1 91.93(6) . . ?
F2 S1 F1 87.77(6) . . ?
F2 S1 F3 87.42(5) . . ?
F2 S1 F4 87.56(5) . . ?
F2 S1 F5 87.57(5) . . ?
F2 S1 C1 179.54(7) . . ?
F3 S1 F1 89.61(5) . . ?
F3 S1 F5 89.57(5) . . ?
F3 S1 C1 92.93(6) . . ?
F4 S1 F1 89.87(6) . . ?
F4 S1 F3 174.96(5) . . ?
F4 S1 F5 90.54(5) . . ?
F4 S1 C1 92.09(6) . . ?
F5 S1 C1 92.73(6) . . ?
C2 Si1 H15 114.1(7) . . ?
C14 Si1 H15 106.7(8) . . ?
C14 Si1 C2 107.31(7) . . ?
C15 Si1 H15 109.8(8) . . ?
C15 Si1 C2 107.85(7) . . ?
C15 Si1 C14 111.02(9) . . ?
C4 N1 H1A 115.5 . . ?
C5 N1 H1A 115.5 . . ?
C5 N1 C4 128.90(12) . . ?
C2 C1 S1 122.23(11) . . ?
C13 C1 S1 115.60(11) . . ?
C13 C1 C2 122.10(13) . . ?
C1 C2 Si1 132.33(11) . . ?
C1 C2 C3 116.47(13) . . ?
C3 C2 Si1 111.19(10) . . ?
C2 C3 H2 118.9 . . ?
C4 C3 C2 122.20(13) . . ?
C4 C3 H2 118.9 . . ?
C3 C4 N1 124.77(13) . . ?
C12 C4 N1 116.32(12) . . ?
C12 C4 C3 118.91(13) . . ?
O1 C5 N1 122.92(13) . . ?
O1 C5 C6 121.12(13) . . ?
N1 C5 C6 115.96(12) . . ?
C7 C6 C5 117.57(13) . . ?
C10 C6 C5 122.85(13) . . ?
C10 C6 C7 119.51(13) . . ?
C6 C7 H6 120.0 . . ?
C8 C7 C6 120.08(15) . . ?
C8 C7 H6 120.0 . . ?
C7 C8 H5 120.0 . . ?
C9 C8 C7 120.00(15) . . ?
C9 C8 H5 120.0 . . ?
C8 C9 H1 119.8 . . ?
C11 C9 C8 120.35(14) . . ?
C11 C9 H1 119.8 . . ?
C6 C10 H3 120.0 . . ?
C11 C10 C6 120.10(15) . . ?
C11 C10 H3 120.0 . . ?
C9 C11 C10 119.96(16) . . ?
C9 C11 H4 120.0 . . ?
C10 C11 H4 120.0 . . ?
C4 C12 H7 119.9 . . ?
C13 C12 C4 120.23(13) . . ?
C13 C12 H7 119.9 . . ?
C1 C13 H8 120.0 . . ?
C12 C13 C1 119.97(13) . . ?
C12 C13 H8 120.0 . . ?
Si1 C14 H11 109.5 . . ?
Si1 C14 H10 109.5 . . ?
Si1 C14 H9 109.5 . . ?
H11 C14 H10 109.5 . . ?
H11 C14 H9 109.5 . . ?
H10 C14 H9 109.5 . . ?
Si1 C15 H14 109.5 . . ?
Si1 C15 H13 109.5 . . ?
Si1 C15 H12 109.5 . . ?
H14 C15 H13 109.5 . . ?
H14 C15 H12 109.5 . . ?
H13 C15 H12 109.5 . . ?

loop_
_geom_bond_atom_site_label_1
_geom_bond_atom_site_label_2
_geom_bond_distance
_geom_bond_site_symmetry_2
_geom_bond_publ_flag
S1 F1 1.5896(10) . ?
S1 F2 1.5782(9) . ?
S1 F3 1.5885(10) . ?
S1 F4 1.5882(10) . ?
S1 F5 1.5931(10) . ?
S1 C1 1.8126(14) . ?
Si1 H15 1.355(18) . ?
Si1 C2 1.9080(15) . ?
Si1 C14 1.8670(18) . ?
Si1 C15 1.8559(18) . ?
O1 C5 1.2300(18) . ?
N1 H1A 0.8800 . ?
N1 C4 1.4066(18) . ?
N1 C5 1.3536(19) . ?
C1 C2 1.398(2) . ?
C1 C13 1.391(2) . ?
C2 C3 1.405(2) . ?
C3 H2 0.9500 . ?
C3 C4 1.398(2) . ?
C4 C12 1.396(2) . ?
C5 C6 1.4972(19) . ?
C6 C7 1.394(2) . ?
C6 C10 1.391(2) . ?
C7 H6 0.9500 . ?
C7 C8 1.387(2) . ?
C8 H5 0.9500 . ?
C8 C9 1.383(3) . ?
C9 H1 0.9500 . ?
C9 C11 1.382(3) . ?
C10 H3 0.9500 . ?
C10 C11 1.389(2) . ?
C11 H4 0.9500 . ?
C12 H7 0.9500 . ?
C12 C13 1.376(2) . ?
C13 H8 0.9500 . ?
C14 H11 0.9800 . ?
C14 H10 0.9800 . ?
C14 H9 0.9800 . ?
C15 H14 0.9800 . ?
C15 H13 0.9800 . ?
C15 H12 0.9800 . ?

loop_
_geom_torsion_atom_site_label_1
_geom_torsion_atom_site_label_2
_geom_torsion_atom_site_label_3
_geom_torsion_atom_site_label_4
_geom_torsion
_geom_torsion_site_symmetry_1
_geom_torsion_site_symmetry_2
_geom_torsion_site_symmetry_3
_geom_torsion_site_symmetry_4
_geom_torsion_publ_flag
S1 C1 C2 Si1 5.4(2) . . . . ?
S1 C1 C2 C3 -173.93(10) . . . . ?
S1 C1 C13 C12 174.56(11) . . . . ?
Si1 C2 C3 C4 -179.83(11) . . . . ?
F1 S1 C1 C2 129.79(12) . . . . ?
F1 S1 C1 C13 -47.31(12) . . . . ?
F3 S1 C1 C2 -140.50(12) . . . . ?
F3 S1 C1 C13 42.41(12) . . . . ?
F4 S1 C1 C2 39.85(12) . . . . ?
F4 S1 C1 C13 -137.24(11) . . . . ?
F5 S1 C1 C2 -50.79(12) . . . . ?
F5 S1 C1 C13 132.11(11) . . . . ?
O1 C5 C6 C7 -19.3(2) . . . . ?
O1 C5 C6 C10 157.55(14) . . . . ?
N1 C4 C12 C13 -177.36(13) . . . . ?
N1 C5 C6 C7 160.46(13) . . . . ?
N1 C5 C6 C10 -22.7(2) . . . . ?
C1 C2 C3 C4 -0.3(2) . . . . ?
C2 C1 C13 C12 -2.5(2) . . . . ?
C2 C3 C4 N1 177.90(13) . . . . ?
C2 C3 C4 C12 -2.7(2) . . . . ?
C3 C4 C12 C13 3.2(2) . . . . ?
C4 N1 C5 O1 -6.3(2) . . . . ?
C4 N1 C5 C6 173.93(13) . . . . ?
C4 C12 C13 C1 -0.7(2) . . . . ?
C5 N1 C4 C3 0.2(2) . . . . ?
C5 N1 C4 C12 -179.21(13) . . . . ?
C5 C6 C7 C8 176.51(13) . . . . ?
C5 C6 C10 C11 -176.71(14) . . . . ?
C6 C7 C8 C9 0.3(2) . . . . ?
C6 C10 C11 C9 0.4(2) . . . . ?
C7 C6 C10 C11 0.1(2) . . . . ?
C7 C8 C9 C11 0.1(3) . . . . ?
C8 C9 C11 C10 -0.5(3) . . . . ?
C10 C6 C7 C8 -0.5(2) . . . . ?
C13 C1 C2 Si1 -177.67(11) . . . . ?
C13 C1 C2 C3 3.0(2) . . . . ?
